data_2018783
loop_
_publ_author_name
'M\"uller, Peter'
'Fronczek, Frank R.'
'Smith, Stacey J.'
'Mako, Teresa'
'Levine, Mindy'

_publ_section_title
;
 Two polymorphs of 1,8-dichloroanthracene
;
_journal_coeditor_code GZ3224
_journal_issue 2
_journal_name_full 'Acta Crystallographica Section C'
_journal_page_first 199
_journal_page_last 203
_journal_paper_doi 10.1107/S0108270113001790
_journal_volume 69
_journal_year 2013
_chemical_formula_iupac 'C14 H8 Cl2'
_chemical_formula_moiety 'C14 H8 Cl2'
_chemical_formula_sum 'C14 H8 Cl2'
_chemical_formula_weight 247.10
_chemical_name_systematic
;
1,8-dichloroanthracene
;
_space_group_IT_number 14
_symmetry_cell_setting monoclinic
_symmetry_space_group_name_Hall '-P 2ybc'
_symmetry_space_group_name_H-M 'P 1 21/c 1'
_atom_sites_solution_hydrogens geom
_atom_sites_solution_primary direct
_atom_sites_solution_secondary difmap
_audit_creation_method SHELXL97
_cell_angle_alpha 90.00
_cell_angle_beta 107.4103(15)
_cell_angle_gamma 90.00
_cell_formula_units_Z 4
_cell_length_a 19.0070(14)
_cell_length_b 3.8621(3)
_cell_length_c 15.1370(11)
_cell_measurement_reflns_used 9433
_cell_measurement_temperature 100(2)
_cell_measurement_theta_max 32.03
_cell_measurement_theta_min 2.71
_cell_volume 1060.25(14)
_computing_cell_refinement 'SAINT (Bruker, 2011)'
_computing_data_collection 'APEX2 (Bruker, 2011)'
_computing_data_reduction 'SAINT (Bruker, 2011)'
_computing_molecular_graphics 'SHELXTL (Sheldrick, 2008)'
_computing_publication_material 'SHELXTL (Sheldrick, 2008)'
_computing_structure_refinement 'SHELXL97 (Sheldrick, 2008)'
_computing_structure_solution 'SHELXS97 (Sheldrick, 2008)'
_diffrn_ambient_temperature 100(2)
_diffrn_detector_area_resol_mean 8.3
_diffrn_measured_fraction_theta_full 0.997
_diffrn_measured_fraction_theta_max 0.999
_diffrn_measurement_device_type 'Bruker SMART APEX2 CCD area-detector'
_diffrn_measurement_method '\f and \w scans'
_diffrn_radiation_monochromator 'Incoatec I\mS multilayer optics'
_diffrn_radiation_source 'I\mS micro-focus sealed tube'
_diffrn_radiation_type MoK\a
_diffrn_radiation_wavelength 0.71073
_diffrn_reflns_av_R_equivalents 0.0267
_diffrn_reflns_av_sigmaI/netI 0.0104
_diffrn_reflns_limit_h_max 28
_diffrn_reflns_limit_h_min -28
_diffrn_reflns_limit_k_max 5
_diffrn_reflns_limit_k_min -5
_diffrn_reflns_limit_l_max 22
_diffrn_reflns_limit_l_min -22
_diffrn_reflns_number 56651
_diffrn_reflns_theta_full 25.00
_diffrn_reflns_theta_max 32.04
_diffrn_reflns_theta_min 2.25
_exptl_absorpt_coefficient_mu 0.574
_exptl_absorpt_correction_T_max 0.9774
_exptl_absorpt_correction_T_min 0.8938
_exptl_absorpt_correction_type multi-scan
_exptl_absorpt_process_details '(SADABS; Sheldrick, 2009)'
_exptl_crystal_colour colourless
_exptl_crystal_density_diffrn 1.548
_exptl_crystal_density_method 'not measured'
_exptl_crystal_description needle
_exptl_crystal_F_000 504
_exptl_crystal_size_max 0.20
_exptl_crystal_size_mid 0.05
_exptl_crystal_size_min 0.04
_refine_diff_density_max 0.526
_refine_diff_density_min -0.199
_refine_ls_extinction_method none
_refine_ls_goodness_of_fit_ref 1.146
_refine_ls_hydrogen_treatment constr
_refine_ls_matrix_type full
_refine_ls_number_parameters 145
_refine_ls_number_reflns 3700
_refine_ls_number_restraints 0
_refine_ls_restrained_S_all 1.146
_refine_ls_R_factor_all 0.0305
_refine_ls_R_factor_gt 0.0278
_refine_ls_shift/su_max 0.001
_refine_ls_shift/su_mean 0.000
_refine_ls_structure_factor_coef Fsqd
_refine_ls_weighting_details 'calc w = 1/[\s^2^(Fo^2^)+(0.0366P)^2^+0.5831P] where P=(Fo^2^+2Fc^2^)/3'
_refine_ls_weighting_scheme calc
_refine_ls_wR_factor_gt 0.0809
_refine_ls_wR_factor_ref 0.0827
_reflns_number_gt 3433
_reflns_number_total 3700
_reflns_threshold_expression I>2\s(I)
_cod_data_source_file gz3224.cif
_cod_data_source_block I_mono
_cod_original_sg_symbol_H-M 'P 21/c'
_cod_database_code 2018783

loop_
_symmetry_equiv_pos_as_xyz
'x, y, z'
'-x, y+1/2, -z+1/2'
'-x, -y, -z'
'x, -y-1/2, z-1/2'

loop_
_atom_site_type_symbol
_atom_site_label
_atom_site_fract_x
_atom_site_fract_y
_atom_site_fract_z
_atom_site_U_iso_or_equiv
_atom_site_adp_type
_atom_site_calc_flag
_atom_site_refinement_flags
_atom_site_occupancy
_atom_site_symmetry_multiplicity
Cl Cl2 0.382516(13) 0.29325(7) 0.371481(17) 0.01727(7) Uani d . 1 1
Cl Cl1 0.130329(14) 0.83680(7) 0.229521(17) 0.01825(7) Uani d . 1 1
C C1 0.12833(5) 0.9344(3) 0.34099(7) 0.01406(17) Uani d . 1 1
C C2 0.06746(6) 1.0937(3) 0.35174(7) 0.01650(18) Uani d . 1 1
H H2 0.0270 1.1473 0.2991 0.020 Uiso calc R 1 1
C C3 0.06480(6) 1.1791(3) 0.44184(8) 0.01791(19) Uani d . 1 1
H H3 0.0220 1.2864 0.4494 0.021 Uiso calc R 1 1
C C4 0.12310(6) 1.1087(3) 0.51775(7) 0.01679(18) Uani d . 1 1
H H4 0.1209 1.1719 0.5775 0.020 Uiso calc R 1 1
C C5 0.37151(6) 0.6169(3) 0.65498(7) 0.01720(19) Uani d . 1 1
H H5 0.3702 0.6826 0.7150 0.021 Uiso calc R 1 1
C C6 0.43164(6) 0.4487(3) 0.64500(7) 0.01874(19) Uani d . 1 1
H H6 0.4719 0.3980 0.6982 0.022 Uiso calc R 1 1
C C7 0.43488(6) 0.3484(3) 0.55613(8) 0.01731(19) Uani d . 1 1
H H7 0.4771 0.2309 0.5500 0.021 Uiso calc R 1 1
C C8 0.37733(5) 0.4207(3) 0.47958(7) 0.01412(17) Uani d . 1 1
C C9 0.25283(5) 0.6755(3) 0.40811(7) 0.01312(17) Uani d . 1 1
H H9 0.2546 0.6121 0.3482 0.016 Uiso calc R 1 1
C C10 0.24777(6) 0.8657(3) 0.58497(7) 0.01515(18) Uani d . 1 1
H H10 0.2463 0.9321 0.6448 0.018 Uiso calc R 1 1
C C11 0.19057(5) 0.8459(3) 0.41776(7) 0.01298(17) Uani d . 1 1
C C12 0.18742(5) 0.9407(3) 0.50812(7) 0.01414(17) Uani d . 1 1
C C13 0.31246(5) 0.5974(3) 0.48543(7) 0.01290(16) Uani d . 1 1
C C14 0.31032(6) 0.6954(3) 0.57603(7) 0.01411(17) Uani d . 1 1

loop_
_atom_site_aniso_label
_atom_site_aniso_U_11
_atom_site_aniso_U_22
_atom_site_aniso_U_33
_atom_site_aniso_U_12
_atom_site_aniso_U_13
_atom_site_aniso_U_23
Cl2 0.01612(11) 0.01846(12) 0.01843(12) 0.00085(8) 0.00698(8) -0.00174(8)
Cl1 0.01790(12) 0.02263(13) 0.01357(11) 0.00230(9) 0.00371(8) -0.00045(8)
C1 0.0140(4) 0.0139(4) 0.0146(4) -0.0012(3) 0.0049(3) -0.0002(3)
C2 0.0145(4) 0.0151(4) 0.0201(4) 0.0000(3) 0.0054(3) -0.0005(4)
C3 0.0161(4) 0.0167(5) 0.0232(5) 0.0009(3) 0.0093(4) -0.0015(4)
C4 0.0184(4) 0.0159(4) 0.0190(4) -0.0007(4) 0.0101(4) -0.0019(4)
C5 0.0195(4) 0.0165(5) 0.0136(4) -0.0032(4) 0.0018(3) 0.0009(4)
C6 0.0192(4) 0.0163(5) 0.0172(4) -0.0020(4) 0.0001(3) 0.0016(4)
C7 0.0147(4) 0.0154(4) 0.0201(4) -0.0006(3) 0.0026(3) 0.0011(4)
C8 0.0136(4) 0.0132(4) 0.0156(4) -0.0012(3) 0.0044(3) -0.0002(3)
C9 0.0126(4) 0.0138(4) 0.0132(4) -0.0016(3) 0.0042(3) -0.0003(3)
C10 0.0174(4) 0.0155(4) 0.0134(4) -0.0031(3) 0.0059(3) -0.0009(3)
C11 0.0134(4) 0.0126(4) 0.0136(4) -0.0020(3) 0.0051(3) -0.0002(3)
C12 0.0162(4) 0.0130(4) 0.0148(4) -0.0025(3) 0.0071(3) -0.0013(3)
C13 0.0130(4) 0.0124(4) 0.0135(4) -0.0023(3) 0.0043(3) -0.0001(3)
C14 0.0161(4) 0.0132(4) 0.0128(4) -0.0035(3) 0.0040(3) 0.0000(3)

loop_
_atom_type_symbol
_atom_type_description
_atom_type_scat_dispersion_real
_atom_type_scat_dispersion_imag
_atom_type_scat_source
C C 0.0033 0.0016 'International Tables Vol C Tables 4.2.6.8 and 6.1.1.4'
H H 0.0000 0.0000 'International Tables Vol C Tables 4.2.6.8 and 6.1.1.4'
Cl Cl 0.1484 0.1585 'International Tables Vol C Tables 4.2.6.8 and 6.1.1.4'

loop_
_geom_angle_atom_site_label_1
_geom_angle_atom_site_label_2
_geom_angle_atom_site_label_3
_geom_angle
C2 C1 C11 122.45(9)
C2 C1 Cl1 118.64(8)
C11 C1 Cl1 118.91(8)
C1 C2 C3 119.71(10)
C1 C2 H2 120.1
C3 C2 H2 120.1
C4 C3 C2 120.66(10)
C4 C3 H3 119.7
C2 C3 H3 119.7
C3 C4 C12 120.57(10)
C3 C4 H4 119.7
C12 C4 H4 119.7
C6 C5 C14 120.57(10)
C6 C5 H5 119.7
C14 C5 H5 119.7
C5 C6 C7 120.76(10)
C5 C6 H6 119.6
C7 C6 H6 119.6
C8 C7 C6 119.89(10)
C8 C7 H7 120.1
C6 C7 H7 120.1
C7 C8 C13 122.05(9)
C7 C8 Cl2 118.99(8)
C13 C8 Cl2 118.96(7)
C13 C9 C11 120.90(9)
C13 C9 H9 119.5
C11 C9 H9 119.5
C12 C10 C14 121.73(9)
C12 C10 H10 119.1
C14 C10 H10 119.1
C9 C11 C1 123.20(9)
C9 C11 C12 119.83(9)
C1 C11 C12 116.98(9)
C10 C12 C4 121.53(9)
C10 C12 C11 118.86(9)
C4 C12 C11 119.60(9)
C9 C13 C14 119.73(9)
C9 C13 C8 123.21(9)
C14 C13 C8 117.06(9)
C10 C14 C5 121.40(9)
C10 C14 C13 118.94(9)
C5 C14 C13 119.66(10)

loop_
_geom_bond_atom_site_label_1
_geom_bond_atom_site_label_2
_geom_bond_distance
Cl2 C8 1.7395(10)
Cl1 C1 1.7404(10)
C1 C2 1.3624(14)
C1 C11 1.4297(14)
C2 C3 1.4187(15)
C2 H2 0.9500
C3 C4 1.3638(16)
C3 H3 0.9500
C4 C12 1.4295(14)
C4 H4 0.9500
C5 C6 1.3616(16)
C5 C14 1.4287(14)
C5 H5 0.9500
C6 C7 1.4190(16)
C6 H6 0.9500
C7 C8 1.3633(14)
C7 H7 0.9500
C8 C13 1.4350(14)
C9 C13 1.3970(13)
C9 C11 1.3995(14)
C9 H9 0.9500
C10 C12 1.3980(14)
C10 C14 1.4003(15)
C10 H10 0.9500
C11 C12 1.4343(14)
C13 C14 1.4348(14)

loop_
_geom_hbond_atom_site_label_D
_geom_hbond_atom_site_label_H
_geom_hbond_atom_site_label_A
_geom_hbond_site_symmetry_A
_geom_hbond_distance_DH
_geom_hbond_distance_HA
_geom_hbond_distance_DA
_geom_hbond_angle_DHA
C4 H4 Cl1 4_586 0.95 2.95 3.8233(11) 154.1

loop_
_cod_related_entry_id
_cod_related_entry_database
_cod_related_entry_code
1 ChemSpider 537860
